data_4348916
loop_
_publ_author_name
'Rajendra Kumar, George'
'Thilagar, Pakkirisamy'

_publ_section_title
;
 Tuning the Phosphorescence and Solid State Luminescence of
 Triarylborane-Functionalized Acetylacetonato Platinum Complexes.
;
_journal_issue 23
_journal_name_full 'Inorganic chemistry'
_journal_page_first 12220
_journal_page_last 12229
_journal_paper_doi 10.1021/acs.inorgchem.6b01827
_journal_volume 55
_journal_year 2016
_chemical_formula_moiety 'C38 H36 B N O2 Pt S1, C3'
_chemical_formula_sum 'C82 H72 B2 N2 O4 Pt2 S2'
_chemical_formula_weight 1606.08
_space_group_crystal_system monoclinic
_space_group_IT_number 14
_space_group_name_Hall '-P 2ybc'
_space_group_name_H-M_alt 'P 1 21/c 1'
_symmetry_Int_Tables_number 14
_atom_sites_solution_primary direct
_audit_creation_date 2014-07-18
_audit_creation_method
;
Olex2 1.2
(compiled 2014.06.27 svn.r2953 for OlexSys, GUI svn.r4855)
;
_cell_angle_alpha 90
_cell_angle_beta 94.604(17)
_cell_angle_gamma 90
_cell_formula_units_Z 2
_cell_length_a 18.031(5)
_cell_length_b 11.522(3)
_cell_length_c 16.951(5)
_cell_measurement_reflns_used 8301
_cell_measurement_temperature 273
_cell_measurement_theta_max 25.07
_cell_measurement_theta_min 2.99
_cell_volume 3510.3(17)
_computing_cell_refinement 'SAINT v8.34A (Bruker, 2013)'
_computing_data_reduction 'SAINT v8.34A (Bruker, 2013)'
_computing_molecular_graphics 'Olex2 (Dolomanov et al., 2009)'
_computing_publication_material 'Olex2 (Dolomanov et al., 2009)'
_computing_structure_refinement 'olex2.refine (Bourhis et al., 2013)'
_computing_structure_solution 'SIR2004 (Burla et al., 2007)'
_diffrn_ambient_temperature 273(2)
_diffrn_measured_fraction_theta_full 0.9709
_diffrn_measured_fraction_theta_max 0.9709
_diffrn_measurement_device_type 'Bruker APEX-II CCD'
_diffrn_measurement_method '\f and \w scans'
_diffrn_radiation_type 'Mo K\a'
_diffrn_radiation_wavelength 0.71073
_diffrn_reflns_av_R_equivalents 0.1419
_diffrn_reflns_av_unetI/netI 0.0562
_diffrn_reflns_limit_h_max 23
_diffrn_reflns_limit_h_min -23
_diffrn_reflns_limit_k_max 15
_diffrn_reflns_limit_k_min -15
_diffrn_reflns_limit_l_max 22
_diffrn_reflns_limit_l_min -22
_diffrn_reflns_number 109886
_diffrn_reflns_theta_full 27.9271
_diffrn_reflns_theta_max 27.93
_diffrn_reflns_theta_min 2.99
_diffrn_standards_number 0
_exptl_absorpt_coefficient_mu 4.073
_exptl_absorpt_correction_T_max 0.7455
_exptl_absorpt_correction_T_min 0.4059
_exptl_absorpt_correction_type empirical
_exptl_absorpt_process_details
;
SADABS-2012/1 (Bruker,2012) was used for absorption correction.
wR2(int) was 0.1583 before and 0.0965 after correction.
The Ratio of minimum to maximum transmission is 0.5445.
The \l/2 correction factor is 0.0015.
;
_exptl_crystal_colour yellow
_exptl_crystal_density_diffrn 1.5194
_exptl_crystal_description cube
_exptl_crystal_F_000 1591.3232
_exptl_crystal_size_max 0.9
_exptl_crystal_size_mid 0.6
_exptl_crystal_size_min 0.7
_refine_diff_density_max 6.4140
_refine_diff_density_min -3.3777
_refine_diff_density_rms 0.2828
_refine_ls_d_res_high 0.7588
_refine_ls_d_res_low 6.8131
_refine_ls_goodness_of_fit_ref 1.2216
_refine_ls_hydrogen_treatment mixed
_refine_ls_matrix_type full
_refine_ls_number_constraints 57
_refine_ls_number_parameters 365
_refine_ls_number_reflns 8168
_refine_ls_number_restraints 0
_refine_ls_restrained_S_all 1.2216
_refine_ls_R_factor_all 0.1284
_refine_ls_R_factor_gt 0.0762
_refine_ls_shift/su_max 0.127
_refine_ls_shift/su_mean 0.1018
_refine_ls_structure_factor_coef Fsqd
_refine_ls_weighting_details 'w=1/[\s^2^(Fo^2^)+(0.1115P)^2^+28.5768P] where P=(Fo^2^+2Fc^2^)/3'
_refine_ls_weighting_scheme calc
_refine_ls_wR_factor_gt 0.1975
_refine_ls_wR_factor_ref 0.2679
_reflns_Friedel_coverage 0.0
_reflns_limit_h_max 23
_reflns_limit_h_min -23
_reflns_limit_k_max 15
_reflns_limit_k_min 0
_reflns_limit_l_max 22
_reflns_limit_l_min 0
_reflns_number_gt 5196
_reflns_number_total 8168
_reflns_threshold_expression I>=2u(I)
_cod_data_source_file ic6b01827_si_003.cif
_cod_data_source_block gr5
_cod_original_cell_volume 3510.4(16)
_cod_original_sg_symbol_H-M 'P 21/c'
_cod_database_code 4348916
_olex2_refinement_description
;
1. Fixed Uiso
 At 1.2 times of:
  All C(H) groups
 At 1.5 times of:
  All C(H,H,H) groups
2. Others
 Fixed Sof: S1(0.7)
 Fixed U11: O1(0.052302) O2(0.039985)
 Fixed U22: O1(0.05928) O2(0.07217)
 Fixed U33: O1(0.05539) O2(0.04729)
 Fixed X: O1(0.221334) O2(0.267622) C1(0.069372) C4(0.012312)
 Fixed Y: O1(0.285522) O2(0.369287) C1(0.30978) C4(0.333508)
 Fixed Z: O1(0.145103) O2(-0.004601) C1(0.074481) C4(0.018739)
3.a Aromatic/amide H refined with riding coordinates:
 C20(H20), C19(H19), C17(H17), C16(H16), C25(H25), C23(H23), C9(H9), C8(H8),
 C7(H7), C2(H2), C3(H3), C6(H6)
3.b Fitted hexagon refined as free rotating group:
 C5(C6,C7,C8,C9,N1)
3.c Idealised Me refined as rotating group:
 C29(H29a,H29b,H29c), C27(H27a,H27b,H27c), C28(H28a,H28b,H28c), C36(H36a,H36b,
 H36c), C37(H37a,H37b,H37c), C38(H38a,H38b,H38c), C10(H10a,H10b,H10c), C14(H14a,
 H14b,H14c)
;
_olex2_submission_special_instructions 'No special instructions were received'

loop_
_space_group_symop_id
_space_group_symop_operation_xyz
1 x,y,z
2 -x,y+1/2,-z+1/2
3 -x,-y,-z
4 x,-y-1/2,z-1/2

loop_
_atom_site_label
_atom_site_type_symbol
_atom_site_fract_x
_atom_site_fract_y
_atom_site_fract_z
_atom_site_U_iso_or_equiv
_atom_site_adp_type
_atom_site_occupancy
_atom_site_refinement_flags_posn
Pt1 Pt 0.16947(3) 0.33264(4) 0.03866(3) 0.0560(2) Uani 1.000000 .
O1 O 0.221334 0.285522 0.145103 0.055657 Uani 1.000000 .
O2 O 0.267622 0.369287 -0.004601 0.053148 Uani 1.000000 .
B1 B 0.6461(7) 0.3043(12) 0.2772(9) 0.048(3) Uani 1.000000 .
S1 S -0.0752(3) 0.3108(7) 0.0626(6) 0.102(2) Uani 0.700000 .
C1 C 0.069372 0.309780 0.074481 0.054(3) Uiso 1.000000 .
C2 C 0.0447(9) 0.2770(14) 0.1445(11) 0.083(5) Uani 1.000000 .
C3 C -0.0278(11) 0.2763(17) 0.1524(11) 0.089(5) Uani 1.000000 .
C4 C 0.012312 0.333508 0.018739 0.069(4) Uani 1.000000 .
C5 C 0.0383(7) 0.3575(11) -0.0425(5) 0.090(5) Uiso 1.000000 .
C6 C -0.0178(5) 0.3836(12) -0.1010(7) 0.179(10) Uiso 1.000000 G
C7 C 0.0003(5) 0.4200(10) -0.1752(6) 0.052(3) Uiso 1.000000 G
C8 C 0.0745(6) 0.4304(10) -0.1910(5) 0.095(5) Uani 1.000000 G
C9 C 0.1305(4) 0.4043(10) -0.1326(7) 0.085(5) Uani 1.000000 G
N1 N 0.1124(6) 0.3679(9) -0.0583(6) 0.081(4) Uani 1.000000 G
C10 C 0.3931(7) 0.4132(14) -0.0098(9) 0.068(4) Uani 1.000000 .
C11 C 0.3304(7) 0.3662(11) 0.0368(8) 0.054(3) Uani 1.000000 .
C12 C 0.3447(6) 0.3274(10) 0.1144(7) 0.045(2) Uani 1.000000 .
C13 C 0.2911(8) 0.2898(12) 0.1619(8) 0.060(3) Uani 1.000000 .
C14 C 0.3101(8) 0.2484(15) 0.2471(8) 0.072(4) Uani 1.000000 .
C16 C 0.4554(8) 0.4206(12) 0.1907(9) 0.068(4) Uani 1.000000 .
C18 C 0.4237(6) 0.3259(10) 0.1498(7) 0.047(3) Uani 1.000000 .
C15 C 0.5693(7) 0.3151(10) 0.2267(7) 0.049(3) Uani 1.000000 .
C17 C 0.5247(7) 0.4149(11) 0.2292(8) 0.059(3) Uani 1.000000 .
C19 C 0.5386(7) 0.2209(10) 0.1822(8) 0.054(3) Uani 1.000000 .
C20 C 0.4674(7) 0.2255(11) 0.1459(7) 0.051(3) Uani 1.000000 .
C21 C 0.6531(6) 0.3759(10) 0.3569(7) 0.047(3) Uani 1.000000 .
C22 C 0.6013(7) 0.3649(13) 0.4131(8) 0.058(3) Uani 1.000000 .
C23 C 0.6069(8) 0.4361(12) 0.4811(8) 0.060(3) Uani 1.000000 .
C24 C 0.6610(8) 0.5185(12) 0.4955(7) 0.060(3) Uani 1.000000 .
C25 C 0.7129(7) 0.5269(11) 0.4407(8) 0.058(3) Uani 1.000000 .
C26 C 0.7111(7) 0.4574(11) 0.3722(7) 0.050(3) Uani 1.000000 .
C27 C 0.5397(9) 0.2724(16) 0.4072(11) 0.083(5) Uani 1.000000 .
C28 C 0.6649(12) 0.5955(16) 0.5675(10) 0.093(6) Uani 1.000000 .
C29 C 0.7709(8) 0.4734(16) 0.3164(9) 0.076(5) Uani 1.000000 .
C30 C 0.7078(7) 0.2225(10) 0.2490(7) 0.045(3) Uani 1.000000 .
C31 C 0.7451(7) 0.1430(12) 0.3015(7) 0.055(3) Uani 1.000000 .
C32 C 0.7912(7) 0.0579(12) 0.2727(9) 0.063(4) Uani 1.000000 .
C33 C 0.8077(8) 0.0552(14) 0.1945(10) 0.072(4) Uani 1.000000 .
C34 C 0.7743(8) 0.1409(13) 0.1424(8) 0.061(3) Uani 1.000000 .
C35 C 0.7251(7) 0.2232(12) 0.1690(7) 0.053(3) Uani 1.000000 .
C37 C 0.7339(9) 0.1388(14) 0.3889(8) 0.073(4) Uani 1.000000 .
C36 C 0.6978(9) 0.3140(14) 0.1104(8) 0.068(4) Uani 1.000000 .
C38 C 0.8577(11) -0.0355(19) 0.1664(14) 0.110(7) Uani 1.000000 .
C1Q C 0.0388(11) -0.081(3) 0.0975(16) 0.118(9) Uani 1.000000 .
C2D C 0.036(2) 0.009(4) 0.036(3) 0.154(16) Uiso 1.000000 .
C3C C 0.052(3) -0.030(4) 0.051(3) 0.157(17) Uiso 1.000000 .
H20 H 0.4480(7) 0.1610(11) 0.1185(7) 0.061(3) Uiso 1.000000 R
H19 H 0.5670(7) 0.1542(10) 0.1772(8) 0.064(4) Uiso 1.000000 R
H17 H 0.5430(7) 0.4790(11) 0.2580(8) 0.071(4) Uiso 1.000000 R
H16 H 0.4287(8) 0.4895(12) 0.1918(9) 0.082(5) Uiso 1.000000 R
H25 H 0.7511(7) 0.5809(11) 0.4493(8) 0.070(4) Uiso 1.000000 R
H23 H 0.5719(8) 0.4265(12) 0.5181(8) 0.071(4) Uiso 1.000000 R
H9 H 0.1802(4) 0.4113(10) -0.1431(7) 0.102(6) Uiso 1.000000 R
H8 H 0.0866(6) 0.4548(10) -0.2406(5) 0.114(7) Uiso 1.000000 R
H7 H -0.0372(5) 0.4375(10) -0.2143(6) 0.062(4) Uiso 1.000000 R
H29a H 0.802(4) 0.405(4) 0.317(5) 0.115(7) Uiso 1.000000 GR
H29b H 0.7485(8) 0.486(11) 0.2638(15) 0.115(7) Uiso 1.000000 GR
H29c H 0.801(4) 0.539(7) 0.333(4) 0.115(7) Uiso 1.000000 GR
H27a H 0.535(5) 0.241(8) 0.355(2) 0.124(7) Uiso 1.000000 GR
H27b H 0.552(4) 0.212(6) 0.445(6) 0.124(7) Uiso 1.000000 GR
H27c H 0.4934(17) 0.307(3) 0.419(8) 0.124(7) Uiso 1.000000 GR
H28a H 0.623(4) 0.646(9) 0.565(4) 0.139(9) Uiso 1.000000 GR
H28b H 0.665(8) 0.5485(17) 0.6142(11) 0.139(9) Uiso 1.000000 GR
H28c H 0.710(4) 0.641(9) 0.570(5) 0.139(9) Uiso 1.000000 GR
H36a H 0.6444(9) 0.318(7) 0.108(5) 0.102(6) Uiso 1.000000 GR
H36b H 0.718(5) 0.388(2) 0.127(3) 0.102(6) Uiso 1.000000 GR
H36c H 0.713(5) 0.295(5) 0.0592(15) 0.102(6) Uiso 1.000000 GR
H37a H 0.741(6) 0.215(2) 0.4112(16) 0.110(7) Uiso 1.000000 GR
H37b H 0.684(2) 0.113(10) 0.3961(9) 0.110(7) Uiso 1.000000 GR
H37c H 0.769(4) 0.086(8) 0.4148(14) 0.110(7) Uiso 1.000000 GR
H38a H 0.906(3) -0.029(10) 0.195(7) 0.165(10) Uiso 1.000000 GR
H38b H 0.837(5) -0.1108(19) 0.176(9) 0.165(10) Uiso 1.000000 GR
H38c H 0.862(8) -0.025(9) 0.111(3) 0.165(10) Uiso 1.000000 GR
H10a H 0.378(3) 0.409(9) -0.0654(9) 0.102(6) Uiso 1.000000 GR
H10b H 0.403(4) 0.492(3) 0.005(5) 0.102(6) Uiso 1.000000 GR
H10c H 0.437(2) 0.367(6) 0.002(5) 0.102(6) Uiso 1.000000 GR
H14a H 0.268(2) 0.261(10) 0.278(2) 0.108(6) Uiso 1.000000 GR
H14b H 0.322(7) 0.167(3) 0.2470(10) 0.108(6) Uiso 1.000000 GR
H14c H 0.352(4) 0.291(7) 0.270(2) 0.108(6) Uiso 1.000000 GR
H2 H 0.0782(9) 0.2553(14) 0.1865(11) 0.100(6) Uiso 1.000000 R
H3 H -0.0498(11) 0.2598(17) 0.1989(11) 0.107(6) Uiso 1.000000 R
H6 H -0.0674(5) 0.3766(12) -0.0904(7) 0.215(13) Uiso 1.000000 R

loop_
_atom_site_aniso_label
_atom_site_aniso_U_11
_atom_site_aniso_U_22
_atom_site_aniso_U_33
_atom_site_aniso_U_12
_atom_site_aniso_U_13
_atom_site_aniso_U_23
Pt1 0.0433(3) 0.0507(3) 0.0713(4) 0.0063(2) -0.0120(2) -0.0102(2)
O1 0.051350 0.059280 0.055390 0.001200 -0.001610 -0.007860
O2 0.038660 0.072170 0.047290 0.014510 -0.004750 -0.009300
B1 0.041(7) 0.050(7) 0.053(7) -0.007(5) 0.000(6) 0.010(6)
S1 0.049(3) 0.116(6) 0.138(6) 0.006(3) -0.013(4) -0.027(5)
C2 0.075(10) 0.063(9) 0.106(13) 0.010(8) -0.024(9) -0.014(9)
C3 0.094(13) 0.091(13) 0.086(12) -0.003(10) 0.029(10) 0.005(10)
C4 0.043(7) 0.070(9) 0.093(11) 0.006(6) -0.001(7) -0.028(8)
C8 0.115(14) 0.100(14) 0.066(10) 0.007(11) -0.018(10) 0.001(10)
C9 0.070(10) 0.076(11) 0.105(13) 0.012(8) -0.014(9) -0.024(10)
N1 0.080(9) 0.077(9) 0.084(9) 0.002(7) -0.012(7) -0.018(7)
C10 0.043(7) 0.080(10) 0.083(10) 0.013(6) 0.006(6) 0.002(8)
C11 0.042(6) 0.052(7) 0.066(8) 0.010(5) -0.001(5) -0.019(6)
C12 0.037(5) 0.047(6) 0.050(6) 0.004(5) -0.007(5) -0.003(5)
C13 0.064(8) 0.053(7) 0.061(8) 0.011(6) -0.009(6) -0.013(6)
C14 0.065(9) 0.090(11) 0.059(8) -0.004(8) -0.013(7) -0.008(8)
C16 0.057(8) 0.043(7) 0.100(11) 0.008(6) -0.016(7) -0.011(7)
C18 0.044(6) 0.046(6) 0.048(6) 0.007(5) -0.011(5) -0.011(5)
C15 0.047(6) 0.052(7) 0.046(6) 0.005(5) -0.010(5) -0.002(5)
C17 0.058(7) 0.043(6) 0.075(8) -0.000(5) -0.013(6) -0.018(6)
C19 0.056(7) 0.037(6) 0.066(8) 0.004(5) -0.006(6) -0.002(6)
C20 0.049(6) 0.045(7) 0.058(7) -0.002(5) -0.006(5) -0.006(6)
C21 0.038(5) 0.048(6) 0.054(6) -0.002(5) -0.006(5) 0.014(5)
C22 0.045(7) 0.074(9) 0.054(7) -0.006(6) 0.002(5) 0.006(6)
C23 0.061(8) 0.055(8) 0.063(8) 0.008(6) 0.013(6) 0.007(6)
C24 0.072(9) 0.063(8) 0.045(7) 0.023(7) -0.009(6) 0.009(6)
C25 0.056(7) 0.051(7) 0.066(8) 0.001(6) -0.010(6) -0.005(6)
C26 0.050(6) 0.051(7) 0.048(6) 0.001(5) -0.007(5) 0.000(5)
C27 0.071(10) 0.086(12) 0.096(12) -0.022(9) 0.033(9) 0.006(10)
C28 0.139(18) 0.065(10) 0.074(10) 0.024(10) 0.006(10) -0.012(9)
C29 0.065(9) 0.099(13) 0.068(9) -0.025(8) 0.023(7) -0.011(8)
C30 0.053(6) 0.038(6) 0.042(6) -0.010(5) -0.005(5) 0.005(5)
C31 0.045(6) 0.070(9) 0.049(7) -0.007(6) -0.007(5) 0.009(6)
C32 0.050(7) 0.052(7) 0.086(10) -0.003(6) -0.009(7) -0.004(7)
C33 0.054(8) 0.073(9) 0.088(11) -0.004(7) 0.001(7) -0.015(8)
C34 0.054(7) 0.069(9) 0.059(8) -0.013(6) 0.002(6) -0.002(7)
C35 0.047(6) 0.059(7) 0.052(7) -0.012(6) 0.001(5) 0.004(6)
C37 0.083(10) 0.077(10) 0.058(8) -0.003(8) -0.008(7) 0.031(7)
C36 0.072(9) 0.089(11) 0.041(6) 0.002(8) -0.001(6) 0.016(7)
C38 0.073(11) 0.112(16) 0.146(18) 0.021(11) 0.019(12) -0.021(14)
C1Q 0.074(12) 0.14(2) 0.14(2) -0.007(13) 0.012(13) -0.064(18)

loop_
_atom_type_symbol
_atom_type_scat_dispersion_real
_atom_type_scat_dispersion_imag
_atom_type_scat_Cromer_Mann_a1
_atom_type_scat_Cromer_Mann_a2
_atom_type_scat_Cromer_Mann_a3
_atom_type_scat_Cromer_Mann_a4
_atom_type_scat_Cromer_Mann_b1
_atom_type_scat_Cromer_Mann_b2
_atom_type_scat_Cromer_Mann_b3
_atom_type_scat_Cromer_Mann_b4
_atom_type_scat_Cromer_Mann_c
_atom_type_scat_source
_atom_type_scat_dispersion_source
C 0.00347 0.00161 2.31000 1.02000 1.58860 0.86500 20.84390 10.20750 0.56870 51.65120 0.215599998832 'International Tables Volume C Table 6.1.1.4 (pp. 500-502)' 'Henke, Gullikson and Davis, At. Data and Nucl. Data Tables, 1993, 54, 2'
B 0.00141 0.00067 2.05450 1.33260 1.09790 0.70680 23.21850 1.02100 60.34980 0.14030 -0.193200007081 'International Tables Volume C Table 6.1.1.4 (pp. 500-502)' 'Henke, Gullikson and Davis, At. Data and Nucl. Data Tables, 1993, 54, 2'
Pt -1.63788 8.57892 27.00590 17.76390 15.71310 5.78370 1.51293 8.81174 0.42459 38.61030 11.6883001328 'International Tables Volume C Table 6.1.1.4 (pp. 500-502)' 'Henke, Gullikson and Davis, At. Data and Nucl. Data Tables, 1993, 54, 2'
H 0.00000 0.00000 0.49300 0.32291 0.14019 0.04081 10.51090 26.12570 3.14236 57.79970 0.0030380000826 'International Tables Volume C Table 6.1.1.4 (pp. 500-502)' 'Henke, Gullikson and Davis, At. Data and Nucl. Data Tables, 1993, 54, 2'
O 0.01158 0.00611 3.04850 2.28680 1.54630 0.86700 13.27710 5.70110 0.32390 32.90890 0.250800013542 'International Tables Volume C Table 6.1.1.4 (pp. 500-502)' 'Henke, Gullikson and Davis, At. Data and Nucl. Data Tables, 1993, 54, 2'
N 0.00653 0.00323 12.21260 3.13220 2.01250 1.16630 0.00570 9.89330 28.99750 0.58260 -11.5290002823 'International Tables Volume C Table 6.1.1.4 (pp. 500-502)' 'Henke, Gullikson and Davis, At. Data and Nucl. Data Tables, 1993, 54, 2'
S 0.12424 0.12443 6.90530 5.20340 1.43790 1.58630 1.46790 22.21510 0.25360 56.17200 0.866900026798 'International Tables Volume C Table 6.1.1.4 (pp. 500-502)' 'Henke, Gullikson and Davis, At. Data and Nucl. Data Tables, 1993, 54, 2'

loop_
_geom_angle_atom_site_label_1
_geom_angle_atom_site_label_2
_geom_angle_atom_site_label_3
_geom_angle
_geom_angle_site_symmetry_1
O2 Pt1 O1 91.377(18) .
C1 Pt1 O1 93.34(2) .
C1 Pt1 O2 174.28(3) .
N1 Pt1 O1 174.2(4) .
N1 Pt1 O2 94.0(4) .
N1 Pt1 C1 81.4(4) .
C13 O1 Pt1 124.4(7) .
C11 O2 Pt1 123.8(6) .
C21 B1 C15 115.5(11) .
C30 B1 C15 120.0(11) .
C30 B1 C21 124.5(10) .
C4 S1 C3 90.6(7) .
C2 C1 Pt1 133.0(7) .
C4 C1 Pt1 114.701(15) .
C4 C1 C2 112.3(7) .
C3 C2 C1 119.1(15) .
C2 C3 S1 109.3(14) .
C1 C4 S1 108.6(3) .
C5 C4 S1 142.8(6) .
C5 C4 C1 108.6(6) .
C6 C5 C4 110.7 .
N1 C5 C4 129.2 .
N1 C5 C6 120.0 .
C7 C6 C5 120.0 .
C8 C7 C6 120.0 .
C9 C8 C7 120.0 .
N1 C9 C8 120.0 .
C5 N1 Pt1 106.0(7) .
C9 N1 Pt1 133.9(7) .
C9 N1 C5 120.0 .
C10 C11 O2 111.3(11) .
C12 C11 O2 127.8(11) .
C12 C11 C10 120.9(11) .
C13 C12 C11 124.6(11) .
C18 C12 C11 118.6(11) .
C18 C12 C13 116.8(11) .
C12 C13 O1 127.7(12) .
C14 C13 O1 110.0(12) .
C14 C13 C12 122.3(12) .
C17 C16 C18 121.6(12) .
C16 C18 C12 121.9(10) .
C20 C18 C12 120.5(10) .
C20 C18 C16 117.5(11) .
C17 C15 B1 121.9(11) .
C19 C15 B1 121.4(11) .
C19 C15 C17 116.5(11) .
C15 C17 C16 121.9(11) .
C20 C19 C15 121.3(11) .
C19 C20 C18 121.1(11) .
C22 C21 B1 121.6(11) .
C26 C21 B1 120.8(11) .
C26 C21 C22 117.5(12) .
C23 C22 C21 119.8(12) .
C27 C22 C21 122.7(13) .
C27 C22 C23 117.4(12) .
C24 C23 C22 123.5(12) .
C25 C24 C23 116.3(12) .
C28 C24 C23 122.6(15) .
C28 C24 C25 121.1(15) .
C26 C25 C24 123.0(13) .
C25 C26 C21 119.8(12) .
C29 C26 C21 121.6(12) .
C29 C26 C25 118.6(12) .
C31 C30 B1 121.0(10) .
C35 C30 B1 120.4(11) .
C35 C30 C31 118.5(12) .
C32 C31 C30 120.2(12) .
C37 C31 C30 123.0(13) .
C37 C31 C32 116.7(13) .
C33 C32 C31 122.0(14) .
C34 C33 C32 117.8(14) .
C38 C33 C32 120.5(17) .
C38 C33 C34 121.7(16) .
C35 C34 C33 121.1(13) .
C34 C35 C30 119.9(12) .
C36 C35 C30 123.6(12) .
C36 C35 C34 116.3(12) .
C3C C1Q C2D 17(4) .
C2D C2D C1Q 113(4) 3
C3C C2D C1Q 32(7) .
C2D C3C C1Q 131(10) .

loop_
_geom_bond_atom_site_label_1
_geom_bond_atom_site_label_2
_geom_bond_distance
_geom_bond_site_symmetry_2
Pt1 O1 2.0382(7) .
Pt1 O2 2.0141(7) .
Pt1 C1 1.9676(7) .
Pt1 N1 1.912(8) .
O1 C13 1.268(14) .
O2 C11 1.284(12) .
B1 C15 1.573(17) .
B1 C21 1.580(19) .
B1 C30 1.562(19) .
S1 C3 1.73(2) .
S1 C4 1.816(8) .
C1 C2 1.35(2) .
C1 C4 1.3675 .
C2 C3 1.33(2) .
C4 C5 1.205(8) .
C5 C6 1.3900 .
C5 N1 1.3900 .
C6 C7 1.3900 .
C7 C8 1.3900 .
C8 C9 1.3900 .
C9 N1 1.3900 .
C10 C11 1.529(19) .
C11 C12 1.394(18) .
C12 C13 1.377(19) .
C12 C18 1.502(15) .
C13 C14 1.533(19) .
C16 C18 1.390(17) .
C16 C17 1.365(17) .
C18 C20 1.404(16) .
C15 C17 1.405(17) .
C15 C19 1.410(16) .
C19 C20 1.380(16) .
C21 C22 1.393(17) .
C21 C26 1.413(16) .
C22 C23 1.412(19) .
C22 C27 1.54(2) .
C23 C24 1.37(2) .
C24 C25 1.37(2) .
C24 C28 1.51(2) .
C25 C26 1.409(18) .
C26 C29 1.502(18) .
C30 C31 1.409(17) .
C30 C35 1.416(17) .
C31 C32 1.40(2) .
C31 C37 1.512(19) .
C32 C33 1.38(2) .
C33 C34 1.43(2) .
C33 C38 1.48(2) .
C34 C35 1.40(2) .
C35 C36 1.498(18) .
C1Q C2D 1.47(6) .
C1Q C3C 1.03(5) .
C2D C2D 1.73(8) 3
C2D C3C 0.58(7) .
